data_1503012
loop_
_publ_author_name
'Woods, Philip A.'
'Morrill, Louis C.'
'Lebl, Tomas'
'Slawin, Alexandra M. Z.'
'Bragg, Ryan A.'
'Smith, Andrew D.'

_publ_section_title
;
 Isothiourea-mediated stereoselective C-acylation of silyl ketene acetals.
;
_journal_issue 11
_journal_name_full 'Organic letters'
_journal_page_first 2660
_journal_page_last 2663
_journal_paper_doi 10.1021/ol1008747
_journal_volume 12
_journal_year 2010
_chemical_absolute_configuration syn
_chemical_formula_moiety 'C17 H16 O3 S'
_chemical_formula_sum 'C17 H16 O3 S'
_chemical_formula_weight 300.36
_chemical_name_systematic
; 
 ? 
;
_space_group_IT_number 19
_symmetry_cell_setting orthorhombic
_symmetry_space_group_name_Hall 'P 2ac 2ab'
_symmetry_space_group_name_H-M 'P 21 21 21'
_atom_sites_solution_hydrogens geom
_atom_sites_solution_primary direct
_atom_sites_solution_secondary difmap
_audit_creation_method SHELXL-97
_cell_angle_alpha 90.00
_cell_angle_beta 90.00
_cell_angle_gamma 90.00
_cell_formula_units_Z 4
_cell_length_a 6.454(5)
_cell_length_b 14.297(12)
_cell_length_c 16.313(15)
_cell_measurement_reflns_used 4619
_cell_measurement_temperature 125(2)
_cell_measurement_theta_max 26.4
_cell_measurement_theta_min 1.9
_cell_volume 1505(2)
_computing_cell_refinement 'CrystalClear (Rigaku Corp., 2004)'
_computing_data_collection 'CrystalClear (Rigaku Corp., 2004)'
_computing_data_reduction 'CrystalClear (Rigaku Corp., 2004)'
_computing_molecular_graphics 'Bruker SHELXTL'
_computing_publication_material 'Bruker SHELXTL'
_computing_structure_refinement 'SHELXL-97 (Sheldrick, 1997)'
_computing_structure_solution 'SHELXS-97 (Sheldrick, 1990)'
_diffrn_ambient_temperature 125(2)
_diffrn_measured_fraction_theta_full 0.990
_diffrn_measured_fraction_theta_max 0.989
_diffrn_measurement_device_type Saturn724
_diffrn_measurement_method '\w scans'
_diffrn_radiation_monochromator graphite
_diffrn_radiation_source 'fine-focus sealed tube'
_diffrn_radiation_type MoK\a
_diffrn_radiation_wavelength 0.71073
_diffrn_reflns_av_R_equivalents 0.1108
_diffrn_reflns_av_sigmaI/netI 0.1383
_diffrn_reflns_limit_h_max 5
_diffrn_reflns_limit_h_min -7
_diffrn_reflns_limit_k_max 17
_diffrn_reflns_limit_k_min -12
_diffrn_reflns_limit_l_max 19
_diffrn_reflns_limit_l_min -16
_diffrn_reflns_number 5134
_diffrn_reflns_theta_full 25.00
_diffrn_reflns_theta_max 25.35
_diffrn_reflns_theta_min 1.89
_exptl_absorpt_coefficient_mu 0.222
_exptl_absorpt_correction_T_max 1.0000
_exptl_absorpt_correction_T_min 0.9278
_exptl_absorpt_correction_type multi-scan
_exptl_absorpt_process_details 'Jacobson, R. (1998) Private communication'
_exptl_crystal_colour Colorless
_exptl_crystal_density_diffrn 1.325
_exptl_crystal_density_method 'not measured'
_exptl_crystal_description Prism
_exptl_crystal_F_000 632
_exptl_crystal_size_max 0.20
_exptl_crystal_size_mid 0.10
_exptl_crystal_size_min 0.03
_refine_diff_density_max 0.364
_refine_diff_density_min -0.393
_refine_diff_density_rms 0.095
_refine_ls_abs_structure_details 'Flack H D (1983), Acta Cryst. A39, 876-881'
_refine_ls_abs_structure_Flack 0.6(4)
_refine_ls_extinction_method none
_refine_ls_goodness_of_fit_ref 1.180
_refine_ls_hydrogen_treatment constr
_refine_ls_matrix_type full
_refine_ls_number_parameters 191
_refine_ls_number_reflns 2635
_refine_ls_number_restraints 0
_refine_ls_restrained_S_all 1.180
_refine_ls_R_factor_all 0.1621
_refine_ls_R_factor_gt 0.1384
_refine_ls_shift/su_max 0.031
_refine_ls_shift/su_mean 0.007
_refine_ls_structure_factor_coef Fsqd
_refine_ls_weighting_details 'calc w=1/[\s^2^(Fo^2^)+(0.0705P)^2^+6.0095P] where P=(Fo^2^+2Fc^2^)/3'
_refine_ls_weighting_scheme calc
_refine_ls_wR_factor_gt 0.2697
_refine_ls_wR_factor_ref 0.2918
_reflns_number_gt 2105
_reflns_number_total 2635
_reflns_threshold_expression >2sigma(I)
_cod_data_source_file ol1008747_si_002.cif
_cod_data_source_block 33
_cod_depositor_comments
;
The following automatic conversions were performed:

'_symmetry_cell_setting' value 'Orthorhombic' changed to
'orthorhombic' according to
/home/saulius/struct/CIF-dictionaries/cif_core.dic dictionary named
'cif_core.dic' version 2.4.2 from 2011-04-26.

Automatic conversion script
Id: cif_fix_values 1715 2011-07-08 13:25:40Z adriana 
;
_cod_original_sg_symbol_H-M P2(1)2(1)2(1)
_cod_database_code 1503012

loop_
_symmetry_equiv_pos_as_xyz
'x, y, z'
'-x+1/2, -y, z+1/2'
'-x, y+1/2, -z+1/2'
'x+1/2, -y+1/2, -z'

loop_
_atom_site_label
_atom_site_type_symbol
_atom_site_fract_x
_atom_site_fract_y
_atom_site_fract_z
_atom_site_U_iso_or_equiv
_atom_site_adp_type
_atom_site_occupancy
_atom_site_symmetry_multiplicity
_atom_site_calc_flag
_atom_site_refinement_flags
O1 O -0.0959(10) 0.6466(5) 0.3408(4) 0.0436(17) Uani 1 1 d .
C1 C 0.0674(14) 0.6861(8) 0.3415(6) 0.036(2) Uani 1 1 d .
C2 C 0.2753(13) 0.6532(7) 0.3032(6) 0.029(2) Uani 1 1 d .
C3 C 0.4332(15) 0.7145(6) 0.3508(6) 0.038(2) Uani 1 1 d .
H3A H 0.5556 0.7291 0.3165 0.046 Uiso 1 1 calc R
H3B H 0.4796 0.6830 0.4016 0.046 Uiso 1 1 calc R
C4 C 0.3067(16) 0.8048(7) 0.3706(6) 0.043(3) Uani 1 1 d .
H4 H 0.3157 0.8501 0.3240 0.052 Uiso 1 1 calc R
O5 O 0.0874(9) 0.7697(4) 0.3801(4) 0.0356(16) Uani 1 1 d .
C6 C 0.3043(14) 0.5472(7) 0.3127(5) 0.034(2) Uani 1 1 d .
S7 S 0.1198(4) 0.47080(19) 0.27639(16) 0.0447(7) Uani 1 1 d .
C8 C 0.2752(17) 0.3755(7) 0.3010(7) 0.048(3) Uani 1 1 d .
H8 H 0.2372 0.3123 0.2911 0.058 Uiso 1 1 calc R
C9 C 0.4550(16) 0.4013(8) 0.3357(6) 0.043(3) Uani 1 1 d .
H9 H 0.5586 0.3585 0.3532 0.051 Uiso 1 1 calc R
C10 C 0.4730(15) 0.5013(6) 0.3435(6) 0.035(2) Uani 1 1 d .
H10 H 0.5889 0.5319 0.3673 0.042 Uiso 1 1 calc R
O11 O 0.1223(11) 0.7388(5) 0.1933(4) 0.0471(18) Uani 1 1 d .
C11 C 0.2634(15) 0.6854(6) 0.2119(6) 0.036(2) Uani 1 1 d .
C12 C 0.4191(15) 0.6535(7) 0.1501(6) 0.041(2) Uani 1 1 d .
C13 C 0.6131(16) 0.6203(6) 0.1706(6) 0.039(2) Uani 1 1 d .
H13 H 0.6497 0.6132 0.2266 0.047 Uiso 1 1 calc R
C14 C 0.7536(15) 0.5975(8) 0.1105(7) 0.048(3) Uani 1 1 d .
H14 H 0.8876 0.5751 0.1245 0.057 Uiso 1 1 calc R
C15 C 0.695(2) 0.6081(8) 0.0273(7) 0.054(3) Uani 1 1 d .
H15 H 0.7904 0.5920 -0.0148 0.064 Uiso 1 1 calc R
C16 C 0.5036(19) 0.6411(8) 0.0066(7) 0.049(3) Uani 1 1 d .
H16 H 0.4662 0.6480 -0.0494 0.059 Uiso 1 1 calc R
C17 C 0.365(2) 0.6645(6) 0.0675(6) 0.045(3) Uani 1 1 d .
H17 H 0.2320 0.6881 0.0534 0.054 Uiso 1 1 calc R
C18 C 0.3682(17) 0.8521(7) 0.4504(6) 0.043(2) Uani 1 1 d .
H18A H 0.3627 0.8061 0.4956 0.052 Uiso 1 1 calc R
H18B H 0.2690 0.9029 0.4629 0.052 Uiso 1 1 calc R
C19 C 0.5903(16) 0.8930(8) 0.4440(7) 0.050(3) Uani 1 1 d .
H19A H 0.6917 0.8421 0.4460 0.075 Uiso 1 1 calc R
H19B H 0.6146 0.9360 0.4899 0.075 Uiso 1 1 calc R
H19C H 0.6049 0.9270 0.3921 0.075 Uiso 1 1 calc R

loop_
_atom_site_aniso_label
_atom_site_aniso_U_11
_atom_site_aniso_U_22
_atom_site_aniso_U_33
_atom_site_aniso_U_23
_atom_site_aniso_U_13
_atom_site_aniso_U_12
O1 0.028(4) 0.068(5) 0.035(4) -0.003(3) 0.004(3) -0.010(4)
C1 0.024(5) 0.056(6) 0.028(5) 0.010(5) 0.009(4) 0.006(5)
C2 0.014(4) 0.037(5) 0.035(5) -0.003(4) -0.003(4) 0.003(4)
C3 0.040(6) 0.035(5) 0.039(5) 0.003(4) 0.006(5) 0.001(4)
C4 0.045(6) 0.043(6) 0.041(6) -0.005(5) 0.005(5) 0.019(5)
O5 0.027(3) 0.030(3) 0.050(4) -0.002(3) 0.002(3) 0.011(3)
C6 0.036(5) 0.040(5) 0.026(5) -0.013(4) -0.008(4) -0.010(4)
S7 0.0382(14) 0.0420(14) 0.0538(16) -0.0044(12) -0.0009(12) -0.0054(13)
C8 0.055(7) 0.031(5) 0.059(7) 0.008(5) -0.002(6) 0.001(5)
C9 0.045(6) 0.048(6) 0.036(6) 0.006(5) -0.006(5) 0.008(5)
C10 0.036(5) 0.032(5) 0.038(5) -0.008(4) 0.002(4) -0.007(4)
O11 0.046(4) 0.051(4) 0.044(4) 0.008(3) -0.008(4) 0.019(4)
C11 0.035(5) 0.031(5) 0.042(6) -0.006(5) -0.015(5) 0.000(4)
C12 0.029(5) 0.044(6) 0.051(6) 0.003(5) 0.012(5) -0.010(5)
C13 0.042(6) 0.037(5) 0.039(5) -0.010(4) 0.010(5) -0.004(5)
C14 0.021(5) 0.053(7) 0.069(8) 0.001(6) -0.004(5) 0.000(5)
C15 0.073(8) 0.038(6) 0.051(7) -0.003(5) 0.018(6) -0.006(6)
C16 0.065(8) 0.048(7) 0.035(6) -0.007(5) 0.006(6) -0.014(6)
C17 0.067(7) 0.034(5) 0.034(6) 0.010(4) -0.008(6) -0.014(6)
C18 0.053(6) 0.034(5) 0.043(6) -0.006(5) 0.006(6) 0.011(5)
C19 0.044(6) 0.055(6) 0.051(6) -0.015(5) -0.001(6) -0.020(6)

loop_
_atom_type_symbol
_atom_type_description
_atom_type_scat_dispersion_real
_atom_type_scat_dispersion_imag
_atom_type_scat_source
C C 0.0033 0.0016 'International Tables Vol C Tables 4.2.6.8 and 6.1.1.4'
H H 0.0000 0.0000 'International Tables Vol C Tables 4.2.6.8 and 6.1.1.4'
O O 0.0106 0.0060 'International Tables Vol C Tables 4.2.6.8 and 6.1.1.4'
S S 0.1246 0.1234 'International Tables Vol C Tables 4.2.6.8 and 6.1.1.4'

loop_
_geom_angle_atom_site_label_1
_geom_angle_atom_site_label_2
_geom_angle_atom_site_label_3
_geom_angle
O1 C1 O5 120.3(9)
O1 C1 C2 127.9(10)
O5 C1 C2 111.8(8)
C6 C2 C1 111.4(7)
C6 C2 C3 115.3(7)
C1 C2 C3 101.3(7)
C6 C2 C11 113.1(7)
C1 C2 C11 104.6(7)
C3 C2 C11 110.0(8)
C2 C3 C4 103.1(7)
C2 C3 H3A 111.1
C4 C3 H3A 111.1
C2 C3 H3B 111.1
C4 C3 H3B 111.1
H3A C3 H3B 109.1
O5 C4 C18 107.7(8)
O5 C4 C3 103.7(7)
C18 C4 C3 114.1(8)
O5 C4 H4 110.3
C18 C4 H4 110.3
C3 C4 H4 110.3
C1 O5 C4 109.5(7)
C10 C6 C2 127.4(8)
C10 C6 S7 111.9(7)
C2 C6 S7 120.5(7)
C6 S7 C8 91.1(5)
C9 C8 S7 112.4(8)
C9 C8 H8 123.8
S7 C8 H8 123.8
C8 C9 C10 112.3(10)
C8 C9 H9 123.8
C10 C9 H9 123.8
C6 C10 C9 112.3(9)
C6 C10 H10 123.8
C9 C10 H10 123.8
O11 C11 C12 121.5(9)
O11 C11 C2 117.1(9)
C12 C11 C2 121.4(8)
C13 C12 C17 119.9(10)
C13 C12 C11 123.4(9)
C17 C12 C11 116.5(9)
C14 C13 C12 120.5(10)
C14 C13 H13 119.8
C12 C13 H13 119.8
C13 C14 C15 118.8(10)
C13 C14 H14 120.6
C15 C14 H14 120.6
C16 C15 C14 121.0(11)
C16 C15 H15 119.5
C14 C15 H15 119.5
C15 C16 C17 119.6(11)
C15 C16 H16 120.2
C17 C16 H16 120.2
C16 C17 C12 120.2(11)
C16 C17 H17 119.9
C12 C17 H17 119.9
C4 C18 C19 110.6(9)
C4 C18 H18A 109.5
C19 C18 H18A 109.5
C4 C18 H18B 109.5
C19 C18 H18B 109.5
H18A C18 H18B 108.1
C18 C19 H19A 109.5
C18 C19 H19B 109.5
H19A C19 H19B 109.5
C18 C19 H19C 109.5
H19A C19 H19C 109.5
H19B C19 H19C 109.5

loop_
_geom_bond_atom_site_label_1
_geom_bond_atom_site_label_2
_geom_bond_distance
O1 C1 1.196(11)
C1 O5 1.358(12)
C1 C2 1.553(12)
C2 C6 1.535(13)
C2 C3 1.552(13)
C2 C11 1.561(13)
C3 C4 1.561(12)
C3 H3A 0.9900
C3 H3B 0.9900
C4 O5 1.509(12)
C4 C18 1.519(14)
C4 H4 1.0000
C6 C10 1.367(13)
C6 S7 1.721(9)
S7 C8 1.739(11)
C8 C9 1.343(15)
C8 H8 0.9500
C9 C10 1.440(14)
C9 H9 0.9500
C10 H10 0.9500
O11 C11 1.227(11)
C11 C12 1.495(13)
C12 C13 1.380(14)
C12 C17 1.401(14)
C13 C14 1.375(14)
C13 H13 0.9500
C14 C15 1.418(16)
C14 H14 0.9500
C15 C16 1.365(17)
C15 H15 0.9500
C16 C17 1.378(15)
C16 H16 0.9500
C17 H17 0.9500
C18 C19 1.552(15)
C18 H18A 0.9900
C18 H18B 0.9900
C19 H19A 0.9800
C19 H19B 0.9800
C19 H19C 0.9800

loop_
_geom_torsion_atom_site_label_1
_geom_torsion_atom_site_label_2
_geom_torsion_atom_site_label_3
_geom_torsion_atom_site_label_4
_geom_torsion
O1 C1 C2 C6 -37.6(13)
O5 C1 C2 C6 141.4(7)
O1 C1 C2 C3 -160.7(10)
O5 C1 C2 C3 18.3(9)
O1 C1 C2 C11 84.9(12)
O5 C1 C2 C11 -96.1(8)
C6 C2 C3 C4 -150.0(8)
C1 C2 C3 C4 -29.6(9)
C11 C2 C3 C4 80.6(9)
C2 C3 C4 O5 31.6(9)
C2 C3 C4 C18 148.6(9)
O1 C1 O5 C4 -179.1(9)
C2 C1 O5 C4 1.8(10)
C18 C4 O5 C1 -142.6(8)
C3 C4 O5 C1 -21.3(10)
C1 C2 C6 C10 -128.9(10)
C3 C2 C6 C10 -14.3(13)
C11 C2 C6 C10 113.6(10)
C1 C2 C6 S7 55.7(10)
C3 C2 C6 S7 170.3(6)
C11 C2 C6 S7 -61.8(9)
C10 C6 S7 C8 -1.3(8)
C2 C6 S7 C8 174.8(8)
C6 S7 C8 C9 0.8(8)
S7 C8 C9 C10 -0.1(12)
C2 C6 C10 C9 -174.3(9)
S7 C6 C10 C9 1.5(11)
C8 C9 C10 C6 -0.9(13)
C6 C2 C11 O11 132.3(8)
C1 C2 C11 O11 11.0(11)
C3 C2 C11 O11 -97.1(10)
C6 C2 C11 C12 -48.5(11)
C1 C2 C11 C12 -169.9(8)
C3 C2 C11 C12 82.1(10)
O11 C11 C12 C13 158.0(10)
C2 C11 C12 C13 -21.2(14)
O11 C11 C12 C17 -17.8(13)
C2 C11 C12 C17 163.1(8)
C17 C12 C13 C14 -0.3(15)
C11 C12 C13 C14 -175.9(9)
C12 C13 C14 C15 -0.4(15)
C13 C14 C15 C16 0.6(16)
C14 C15 C16 C17 -0.1(16)
C15 C16 C17 C12 -0.7(15)
C13 C12 C17 C16 0.9(14)
C11 C12 C17 C16 176.8(9)
O5 C4 C18 C19 -178.0(8)
C3 C4 C18 C19 67.4(11)
